data_4069093
loop_
_publ_author_name
'Wu, Xiang Hua'
'Jin, Shan'
'Liang, Jin Hua'
'Li, Zi Yong'
'Yu, Guang-ao'
'Liu, Sheng Hua'

_publ_section_title
;
 Synthesis, Characterization, and Substituent Effects of Binuclear
 Ruthenium Vinyl Complexes
 [RuCl(CO)(PMe3)3]2(\m-CH&#xE5FB;CH&#x2212;Ar&#x2212;CH&#xE5FB;CH)
;
_journal_issue 8
_journal_name_full Organometallics
_journal_page_first 2450
_journal_paper_doi 10.1021/om900018y
_journal_volume 28
_journal_year 2009
_chemical_formula_sum 'C32 H66 Cl2 O2 P6 Ru2'
_chemical_formula_weight 941.71
_chemical_name_systematic
; 
 ? 
;
_space_group_IT_number 14
_symmetry_cell_setting monoclinic
_symmetry_space_group_name_Hall '-P 2yn'
_symmetry_space_group_name_H-M 'P 1 21/n 1'
_atom_sites_solution_hydrogens geom
_atom_sites_solution_primary direct
_atom_sites_solution_secondary difmap
_audit_creation_method SHELXL-97
_cell_angle_alpha 90.00
_cell_angle_beta 97.0950(10)
_cell_angle_gamma 90.00
_cell_formula_units_Z 2
_cell_length_a 9.4873(5)
_cell_length_b 11.1223(6)
_cell_length_c 21.9002(11)
_cell_measurement_reflns_used 5114
_cell_measurement_temperature 295(2)
_cell_measurement_theta_max 25.03
_cell_measurement_theta_min 2.46
_cell_volume 2293.2(2)
_computing_cell_refinement 'Bruker SMART'
_computing_data_collection 'Bruker SMART'
_computing_data_reduction 'Bruker SAINT'
_computing_molecular_graphics 'Bruker SHELXTL'
_computing_publication_material 'Bruker SHELXTL'
_computing_structure_refinement 'SHELXL-97 (Sheldrick, 1997)'
_computing_structure_solution 'SHELXS-97 (Sheldrick, 1990)'
_diffrn_ambient_temperature 295(2)
_diffrn_measured_fraction_theta_full 0.994
_diffrn_measured_fraction_theta_max 0.994
_diffrn_measurement_device_type 'CCD area detector'
_diffrn_measurement_method 'phi and omega scans'
_diffrn_radiation_monochromator graphite
_diffrn_radiation_source 'fine-focus sealed tube'
_diffrn_radiation_type MoK\a
_diffrn_radiation_wavelength 0.71073
_diffrn_reflns_av_R_equivalents 0.0458
_diffrn_reflns_av_sigmaI/netI 0.0442
_diffrn_reflns_limit_h_max 12
_diffrn_reflns_limit_h_min -11
_diffrn_reflns_limit_k_max 14
_diffrn_reflns_limit_k_min -13
_diffrn_reflns_limit_l_max 27
_diffrn_reflns_limit_l_min -27
_diffrn_reflns_number 20559
_diffrn_reflns_theta_full 27.00
_diffrn_reflns_theta_max 27.00
_diffrn_reflns_theta_min 1.87
_exptl_absorpt_coefficient_mu 1.009
_exptl_absorpt_correction_T_max 0.9900
_exptl_absorpt_correction_T_min 0.6883
_exptl_absorpt_correction_type none
_exptl_crystal_colour colorless
_exptl_crystal_density_diffrn 1.364
_exptl_crystal_density_method 'not measured'
_exptl_crystal_description needle
_exptl_crystal_F_000 972
_exptl_crystal_size_max 0.40
_exptl_crystal_size_mid 0.03
_exptl_crystal_size_min 0.01
_refine_diff_density_max 0.693
_refine_diff_density_min -0.794
_refine_diff_density_rms 0.123
_refine_ls_extinction_method none
_refine_ls_goodness_of_fit_ref 1.065
_refine_ls_hydrogen_treatment constr
_refine_ls_matrix_type full
_refine_ls_number_parameters 209
_refine_ls_number_reflns 4969
_refine_ls_number_restraints 0
_refine_ls_restrained_S_all 1.065
_refine_ls_R_factor_all 0.0615
_refine_ls_R_factor_gt 0.0453
_refine_ls_shift/su_max 0.001
_refine_ls_shift/su_mean 0.000
_refine_ls_structure_factor_coef Fsqd
_refine_ls_weighting_details 'calc w=1/[\s^2^(Fo^2^)+(0.0624P)^2^+2.9242P] where P=(Fo^2^+2Fc^2^)/3'
_refine_ls_weighting_scheme calc
_refine_ls_wR_factor_gt 0.1074
_refine_ls_wR_factor_ref 0.1268
_reflns_number_gt 4051
_reflns_number_total 4969
_reflns_threshold_expression >2sigma(I)
_cod_data_source_file om900018y_si_002.cif
_cod_data_source_block 070910cm
_cod_depositor_comments
;
The following automatic conversions were performed:

'_symmetry_cell_setting' value 'Monoclinic' changed to 'monoclinic'
according to /home/saulius/struct/CIF-dictionaries/cif_core.dic
dictionary named 'cif_core.dic' version 2.4.2 from 2011-04-26.

Automatic conversion script
Id: cif_fix_values 1715 2011-07-08 13:25:40Z adriana 
;
_cod_original_sg_symbol_H-M P2(1)/n
_cod_database_code 4069093

loop_
_symmetry_equiv_pos_as_xyz
'x, y, z'
'-x+1/2, y+1/2, -z+1/2'
'-x, -y, -z'
'x-1/2, -y-1/2, z-1/2'

loop_
_atom_site_label
_atom_site_type_symbol
_atom_site_fract_x
_atom_site_fract_y
_atom_site_fract_z
_atom_site_U_iso_or_equiv
_atom_site_adp_type
_atom_site_occupancy
_atom_site_symmetry_multiplicity
_atom_site_calc_flag
_atom_site_refinement_flags
Ru1 Ru 0.95249(3) 0.69331(3) 0.133690(14) 0.02650(12) Uani 1 1 d .
Cl1 Cl 1.00850(13) 0.82787(11) 0.22370(5) 0.0449(3) Uani 1 1 d .
C1 C 0.6049(4) 0.9117(4) 0.02151(17) 0.0310(9) Uani 1 1 d .
C2 C 0.5854(5) 1.0178(4) 0.05327(19) 0.0394(11) Uani 1 1 d .
H2 H 0.6443 1.0314 0.0898 0.047 Uiso 1 1 calc R
C3 C 0.4852(5) 1.1042(4) 0.03431(19) 0.0402(11) Uani 1 1 d .
C4 C 0.4762(8) 1.2168(6) 0.0732(3) 0.090(3) Uani 1 1 d .
H4A H 0.5450 1.2120 0.1091 0.135 Uiso 1 1 calc R
H4B H 0.3827 1.2230 0.0854 0.135 Uiso 1 1 calc R
H4C H 0.4951 1.2863 0.0495 0.135 Uiso 1 1 calc R
C5 C 0.7134(5) 0.8197(4) 0.0440(2) 0.0381(10) Uani 1 1 d .
H5 H 0.7234 0.7554 0.0177 0.046 Uiso 1 1 calc R
C7 C 0.6301(6) 0.7127(7) 0.1969(3) 0.081(2) Uani 1 1 d .
H7A H 0.5772 0.7289 0.1575 0.122 Uiso 1 1 calc R
H7B H 0.6673 0.7866 0.2149 0.122 Uiso 1 1 calc R
H7C H 0.5688 0.6763 0.2234 0.122 Uiso 1 1 calc R
C8 C 0.8230(7) 0.5716(6) 0.2677(2) 0.0708(18) Uani 1 1 d .
H8A H 0.7398 0.5455 0.2849 0.106 Uiso 1 1 calc R
H8B H 0.8631 0.6402 0.2900 0.106 Uiso 1 1 calc R
H8C H 0.8915 0.5077 0.2706 0.106 Uiso 1 1 calc R
C9 C 0.6825(7) 0.4805(6) 0.1543(3) 0.0730(18) Uani 1 1 d .
H9A H 0.6148 0.4541 0.1806 0.109 Uiso 1 1 calc R
H9B H 0.7497 0.4174 0.1502 0.109 Uiso 1 1 calc R
H9C H 0.6339 0.5002 0.1145 0.109 Uiso 1 1 calc R
C10 C 1.0699(7) 0.3971(5) 0.1860(4) 0.087(2) Uani 1 1 d .
H10A H 1.1503 0.3475 0.1998 0.131 Uiso 1 1 calc R
H10B H 1.0227 0.3659 0.1480 0.131 Uiso 1 1 calc R
H10C H 1.0052 0.3974 0.2164 0.131 Uiso 1 1 calc R
C11 C 1.2347(7) 0.5858(6) 0.2464(3) 0.076(2) Uani 1 1 d .
H11A H 1.3092 0.5276 0.2548 0.114 Uiso 1 1 calc R
H11B H 1.1752 0.5844 0.2788 0.114 Uiso 1 1 calc R
H11C H 1.2755 0.6644 0.2440 0.114 Uiso 1 1 calc R
C12 C 1.2670(7) 0.5101(6) 0.1265(3) 0.0737(18) Uani 1 1 d .
H12A H 1.3132 0.5817 0.1147 0.111 Uiso 1 1 calc R
H12B H 1.2247 0.4687 0.0904 0.111 Uiso 1 1 calc R
H12C H 1.3355 0.4587 0.1495 0.111 Uiso 1 1 calc R
C13 C 1.2951(6) 0.8275(7) 0.1166(4) 0.093(3) Uani 1 1 d .
H13A H 1.3385 0.8928 0.0972 0.139 Uiso 1 1 calc R
H13B H 1.3438 0.7540 0.1097 0.139 Uiso 1 1 calc R
H13C H 1.3010 0.8424 0.1600 0.139 Uiso 1 1 calc R
C14 C 1.1184(8) 0.7785(6) 0.0037(3) 0.079(2) Uani 1 1 d .
H14A H 1.0251 0.7824 -0.0188 0.118 Uiso 1 1 calc R
H14B H 1.1560 0.6988 0.0008 0.118 Uiso 1 1 calc R
H14C H 1.1794 0.8351 -0.0132 0.118 Uiso 1 1 calc R
C15 C 1.0640(6) 0.9736(5) 0.0818(3) 0.0603(15) Uani 1 1 d .
H15A H 1.1331 1.0171 0.0620 0.090 Uiso 1 1 calc R
H15B H 1.0636 1.0031 0.1229 0.090 Uiso 1 1 calc R
H15C H 0.9717 0.9845 0.0591 0.090 Uiso 1 1 calc R
C16 C 0.9013(5) 0.5968(4) 0.0674(2) 0.0384(10) Uani 1 1 d .
C6 C 0.7977(5) 0.8189(4) 0.0973(2) 0.0355(10) Uani 1 1 d .
H6 H 0.7866 0.8844 0.1227 0.043 Uiso 1 1 calc R
O2 O 0.8636(5) 0.5368(4) 0.02648(17) 0.0670(11) Uani 1 1 d .
P1 P 0.77482(13) 0.61185(12) 0.18741(5) 0.0390(3) Uani 1 1 d .
P2 P 1.12965(13) 0.55035(11) 0.17400(5) 0.0386(3) Uani 1 1 d .
P3 P 1.10873(14) 0.81468(11) 0.08419(6) 0.0438(3) Uani 1 1 d .

loop_
_atom_site_aniso_label
_atom_site_aniso_U_11
_atom_site_aniso_U_22
_atom_site_aniso_U_33
_atom_site_aniso_U_23
_atom_site_aniso_U_13
_atom_site_aniso_U_12
Ru1 0.02329(19) 0.02546(19) 0.02945(18) 0.00270(13) -0.00192(12) 0.00430(13)
Cl1 0.0445(7) 0.0421(7) 0.0455(6) -0.0095(5) -0.0043(5) -0.0005(5)
C1 0.027(2) 0.032(2) 0.033(2) 0.0080(17) -0.0010(17) 0.0041(17)
C2 0.042(3) 0.039(3) 0.033(2) -0.0019(18) -0.0142(19) 0.011(2)
C3 0.047(3) 0.031(2) 0.038(2) -0.0028(18) -0.012(2) 0.011(2)
C4 0.116(6) 0.067(4) 0.072(4) -0.028(3) -0.048(4) 0.049(4)
C5 0.042(3) 0.030(2) 0.039(2) 0.0030(18) -0.005(2) 0.0077(19)
C7 0.046(4) 0.103(5) 0.104(5) 0.020(4) 0.041(4) 0.022(3)
C8 0.071(4) 0.096(5) 0.048(3) 0.017(3) 0.018(3) -0.007(4)
C9 0.067(4) 0.072(4) 0.083(4) -0.008(3) 0.020(3) -0.036(3)
C10 0.072(4) 0.043(4) 0.148(7) 0.026(4) 0.022(4) 0.010(3)
C11 0.074(4) 0.090(5) 0.054(3) -0.001(3) -0.025(3) 0.035(4)
C12 0.063(4) 0.073(4) 0.086(4) -0.004(3) 0.012(3) 0.035(3)
C13 0.033(3) 0.095(5) 0.148(7) 0.047(5) 0.003(4) -0.013(3)
C14 0.125(6) 0.052(4) 0.067(4) 0.011(3) 0.042(4) 0.002(4)
C15 0.065(4) 0.046(3) 0.068(3) 0.014(3) 0.006(3) -0.008(3)
C16 0.035(2) 0.038(3) 0.042(2) -0.005(2) 0.0017(19) 0.0115(19)
C6 0.036(2) 0.026(2) 0.044(2) 0.0029(17) 0.0013(19) 0.0116(18)
O2 0.077(3) 0.065(3) 0.055(2) -0.028(2) -0.0054(19) 0.008(2)
P1 0.0325(6) 0.0439(7) 0.0404(6) 0.0028(5) 0.0044(5) -0.0041(5)
P2 0.0334(6) 0.0354(7) 0.0448(6) 0.0058(5) -0.0039(5) 0.0105(5)
P3 0.0405(7) 0.0402(7) 0.0508(7) 0.0144(5) 0.0061(6) 0.0009(5)

loop_
_atom_type_symbol
_atom_type_description
_atom_type_scat_dispersion_real
_atom_type_scat_dispersion_imag
_atom_type_scat_source
C C 0.0033 0.0016 'International Tables Vol C Tables 4.2.6.8 and 6.1.1.4'
H H 0.0000 0.0000 'International Tables Vol C Tables 4.2.6.8 and 6.1.1.4'
O O 0.0106 0.0060 'International Tables Vol C Tables 4.2.6.8 and 6.1.1.4'
P P 0.1023 0.0942 'International Tables Vol C Tables 4.2.6.8 and 6.1.1.4'
Cl Cl 0.1484 0.1585 'International Tables Vol C Tables 4.2.6.8 and 6.1.1.4'
Ru Ru -1.2594 0.8363 'International Tables Vol C Tables 4.2.6.8 and 6.1.1.4'

loop_
_geom_angle_atom_site_label_1
_geom_angle_atom_site_label_2
_geom_angle_atom_site_label_3
_geom_angle
_geom_angle_site_symmetry_1
_geom_angle_site_symmetry_3
C16 Ru1 C6 89.14(18) . .
C16 Ru1 P1 91.98(15) . .
C6 Ru1 P1 86.31(13) . .
C16 Ru1 P3 95.26(15) . .
C6 Ru1 P3 84.00(13) . .
P1 Ru1 P3 167.80(5) . .
C16 Ru1 P2 90.47(14) . .
C6 Ru1 P2 179.37(13) . .
P1 Ru1 P2 94.20(4) . .
P3 Ru1 P2 95.54(5) . .
C16 Ru1 Cl1 176.91(14) . .
C6 Ru1 Cl1 88.35(13) . .
P1 Ru1 Cl1 86.07(4) . .
P3 Ru1 Cl1 86.27(5) . .
P2 Ru1 Cl1 92.05(4) . .
C2 C1 C3 115.8(4) . 3_675
C2 C1 C5 123.0(4) . .
C3 C1 C5 121.2(4) 3_675 .
C3 C2 C1 124.6(4) . .
C3 C2 H2 117.7 . .
C1 C2 H2 117.7 . .
C2 C3 C1 119.6(4) . 3_675
C2 C3 C4 119.3(4) . .
C1 C3 C4 121.1(4) 3_675 .
C3 C4 H4A 109.5 . .
C3 C4 H4B 109.5 . .
H4A C4 H4B 109.5 . .
C3 C4 H4C 109.5 . .
H4A C4 H4C 109.5 . .
H4B C4 H4C 109.5 . .
C6 C5 C1 127.6(4) . .
C6 C5 H5 116.2 . .
C1 C5 H5 116.2 . .
P1 C7 H7A 109.5 . .
P1 C7 H7B 109.5 . .
H7A C7 H7B 109.5 . .
P1 C7 H7C 109.5 . .
H7A C7 H7C 109.5 . .
H7B C7 H7C 109.5 . .
P1 C8 H8A 109.5 . .
P1 C8 H8B 109.5 . .
H8A C8 H8B 109.5 . .
P1 C8 H8C 109.5 . .
H8A C8 H8C 109.5 . .
H8B C8 H8C 109.5 . .
P1 C9 H9A 109.5 . .
P1 C9 H9B 109.5 . .
H9A C9 H9B 109.5 . .
P1 C9 H9C 109.5 . .
H9A C9 H9C 109.5 . .
H9B C9 H9C 109.5 . .
P2 C10 H10A 109.5 . .
P2 C10 H10B 109.5 . .
H10A C10 H10B 109.5 . .
P2 C10 H10C 109.5 . .
H10A C10 H10C 109.5 . .
H10B C10 H10C 109.5 . .
P2 C11 H11A 109.5 . .
P2 C11 H11B 109.5 . .
H11A C11 H11B 109.5 . .
P2 C11 H11C 109.5 . .
H11A C11 H11C 109.5 . .
H11B C11 H11C 109.5 . .
P2 C12 H12A 109.5 . .
P2 C12 H12B 109.5 . .
H12A C12 H12B 109.5 . .
P2 C12 H12C 109.5 . .
H12A C12 H12C 109.5 . .
H12B C12 H12C 109.5 . .
P3 C13 H13A 109.5 . .
P3 C13 H13B 109.5 . .
H13A C13 H13B 109.5 . .
P3 C13 H13C 109.5 . .
H13A C13 H13C 109.5 . .
H13B C13 H13C 109.5 . .
P3 C14 H14A 109.5 . .
P3 C14 H14B 109.5 . .
H14A C14 H14B 109.5 . .
P3 C14 H14C 109.5 . .
H14A C14 H14C 109.5 . .
H14B C14 H14C 109.5 . .
P3 C15 H15A 109.5 . .
P3 C15 H15B 109.5 . .
H15A C15 H15B 109.5 . .
P3 C15 H15C 109.5 . .
H15A C15 H15C 109.5 . .
H15B C15 H15C 109.5 . .
O2 C16 Ru1 177.2(4) . .
C5 C6 Ru1 130.5(3) . .
C5 C6 H6 114.7 . .
Ru1 C6 H6 114.7 . .
C7 P1 C9 102.2(3) . .
C7 P1 C8 98.4(3) . .
C9 P1 C8 103.9(3) . .
C7 P1 Ru1 114.9(2) . .
C9 P1 Ru1 116.9(2) . .
C8 P1 Ru1 117.9(2) . .
C11 P2 C12 101.5(3) . .
C11 P2 C10 103.0(3) . .
C12 P2 C10 96.3(3) . .
C11 P2 Ru1 117.6(2) . .
C12 P2 Ru1 118.1(2) . .
C10 P2 Ru1 117.1(2) . .
C15 P3 C14 103.1(3) . .
C15 P3 C13 98.4(3) . .
C14 P3 C13 103.4(4) . .
C15 P3 Ru1 114.3(2) . .
C14 P3 Ru1 115.3(2) . .
C13 P3 Ru1 119.8(2) . .

loop_
_geom_bond_atom_site_label_1
_geom_bond_atom_site_label_2
_geom_bond_distance
_geom_bond_site_symmetry_2
Ru1 C16 1.822(4) .
Ru1 C6 2.110(4) .
Ru1 P1 2.3529(12) .
Ru1 P3 2.3646(13) .
Ru1 P2 2.4013(11) .
Ru1 Cl1 2.4797(11) .
C1 C2 1.394(6) .
C1 C3 1.414(5) 3_675
C1 C5 1.492(5) .
C2 C3 1.379(6) .
C2 H2 0.9300 .
C3 C1 1.414(5) 3_675
C3 C4 1.522(7) .
C4 H4A 0.9600 .
C4 H4B 0.9600 .
C4 H4C 0.9600 .
C5 C6 1.331(6) .
C5 H5 0.9300 .
C7 P1 1.805(6) .
C7 H7A 0.9600 .
C7 H7B 0.9600 .
C7 H7C 0.9600 .
C8 P1 1.818(5) .
C8 H8A 0.9600 .
C8 H8B 0.9600 .
C8 H8C 0.9600 .
C9 P1 1.809(6) .
C9 H9A 0.9600 .
C9 H9B 0.9600 .
C9 H9C 0.9600 .
C10 P2 1.825(6) .
C10 H10A 0.9600 .
C10 H10B 0.9600 .
C10 H10C 0.9600 .
C11 P2 1.809(5) .
C11 H11A 0.9600 .
C11 H11B 0.9600 .
C11 H11C 0.9600 .
C12 P2 1.821(6) .
C12 H12A 0.9600 .
C12 H12B 0.9600 .
C12 H12C 0.9600 .
C13 P3 1.828(6) .
C13 H13A 0.9600 .
C13 H13B 0.9600 .
C13 H13C 0.9600 .
C14 P3 1.821(6) .
C14 H14A 0.9600 .
C14 H14B 0.9600 .
C14 H14C 0.9600 .
C15 P3 1.817(5) .
C15 H15A 0.9600 .
C15 H15B 0.9600 .
C15 H15C 0.9600 .
C16 O2 1.140(5) .
C6 H6 0.9300 .

loop_
_geom_torsion_atom_site_label_1
_geom_torsion_atom_site_label_2
_geom_torsion_atom_site_label_3
_geom_torsion_atom_site_label_4
_geom_torsion
_geom_torsion_site_symmetry_1
_geom_torsion_site_symmetry_4
C3 C1 C2 C3 1.0(8) 3_675 .
C5 C1 C2 C3 -179.2(5) . .
C1 C2 C3 C1 -1.0(8) . 3_675
C1 C2 C3 C4 -179.5(5) . .
C2 C1 C5 C6 5.3(8) . .
C3 C1 C5 C6 -174.9(5) 3_675 .
C6 Ru1 C16 O2 -53(9) . .
P1 Ru1 C16 O2 33(9) . .
P3 Ru1 C16 O2 -137(9) . .
P2 Ru1 C16 O2 128(9) . .
Cl1 Ru1 C16 O2 -17(11) . .
C1 C5 C6 Ru1 179.4(3) . .
C16 Ru1 C6 C5 -5.0(5) . .
P1 Ru1 C6 C5 -97.1(5) . .
P3 Ru1 C6 C5 90.4(5) . .
P2 Ru1 C6 C5 47(12) . .
Cl1 Ru1 C6 C5 176.8(5) . .
C16 Ru1 P1 C7 -110.1(3) . .
C6 Ru1 P1 C7 -21.1(3) . .
P3 Ru1 P1 C7 16.3(4) . .
P2 Ru1 P1 C7 159.3(3) . .
Cl1 Ru1 P1 C7 67.5(3) . .
C16 Ru1 P1 C9 9.6(3) . .
C6 Ru1 P1 C9 98.6(3) . .
P3 Ru1 P1 C9 136.0(3) . .
P2 Ru1 P1 C9 -81.0(3) . .
Cl1 Ru1 P1 C9 -172.8(3) . .
C16 Ru1 P1 C8 134.6(3) . .
C6 Ru1 P1 C8 -136.4(3) . .
P3 Ru1 P1 C8 -99.0(3) . .
P2 Ru1 P1 C8 44.0(3) . .
Cl1 Ru1 P1 C8 -47.8(3) . .
C16 Ru1 P2 C11 -179.6(3) . .
C6 Ru1 P2 C11 128(12) . .
P1 Ru1 P2 C11 -87.6(3) . .
P3 Ru1 P2 C11 85.0(3) . .
Cl1 Ru1 P2 C11 -1.4(3) . .
C16 Ru1 P2 C12 58.2(3) . .
C6 Ru1 P2 C12 6(12) . .
P1 Ru1 P2 C12 150.2(3) . .
P3 Ru1 P2 C12 -37.1(3) . .
Cl1 Ru1 P2 C12 -123.6(3) . .
C16 Ru1 P2 C10 -56.1(3) . .
C6 Ru1 P2 C10 -108(12) . .
P1 Ru1 P2 C10 35.9(3) . .
P3 Ru1 P2 C10 -151.4(3) . .
Cl1 Ru1 P2 C10 122.1(3) . .
C16 Ru1 P3 C15 121.5(2) . .
C6 Ru1 P3 C15 32.9(2) . .
P1 Ru1 P3 C15 -4.7(3) . .
P2 Ru1 P3 C15 -147.5(2) . .
Cl1 Ru1 P3 C15 -55.8(2) . .
C16 Ru1 P3 C14 2.3(3) . .
C6 Ru1 P3 C14 -86.3(3) . .
P1 Ru1 P3 C14 -123.8(3) . .
P2 Ru1 P3 C14 93.3(3) . .
Cl1 Ru1 P3 C14 -175.0(3) . .
C16 Ru1 P3 C13 -122.1(4) . .
C6 Ru1 P3 C13 149.3(4) . .
P1 Ru1 P3 C13 111.7(4) . .
P2 Ru1 P3 C13 -31.2(3) . .
Cl1 Ru1 P3 C13 60.5(3) . .
